data_1505430
loop_
_publ_author_name
'Huang, Jie'
'Wang, Huan'
'Wu, Chunrui'
'Wulff, William D.'

_publ_section_title
;
 Intramolecular cyclohexadienone annulations of Fischer carbene complexes:
 model studies for the synthesis of Phomactins.
;
_journal_issue 15
_journal_name_full 'Organic letters'
_journal_page_first 2799
_journal_page_last 2802
_journal_paper_doi 10.1021/ol070904q
_journal_volume 9
_journal_year 2007
_chemical_formula_sum 'C28 H40 O4'
_chemical_formula_weight 440.60
_chemical_name_systematic
; 
 ? 
;
_space_group_IT_number 14
_symmetry_cell_setting monoclinic
_symmetry_space_group_name_Hall '-P 2yn'
_symmetry_space_group_name_H-M 'P 1 21/n 1'
_atom_sites_solution_hydrogens geom
_atom_sites_solution_primary direct
_atom_sites_solution_secondary difmap
_audit_creation_method SHELXL-97
_cell_angle_alpha 90.00
_cell_angle_beta 99.52(3)
_cell_angle_gamma 90.00
_cell_formula_units_Z 4
_cell_length_a 12.336(3)
_cell_length_b 11.201(2)
_cell_length_c 18.593(4)
_cell_measurement_temperature 173(2)
_cell_volume 2533.7(10)
_computing_structure_refinement 'SHELXL-97 (Sheldrick, 1997)'
_computing_structure_solution 'SHELXS-97 (Sheldrick, 1990)'
_diffrn_ambient_temperature 173(2)
_diffrn_measured_fraction_theta_full 0.976
_diffrn_measured_fraction_theta_max 0.976
_diffrn_radiation_monochromator graphite
_diffrn_radiation_source 'fine-focus sealed tube'
_diffrn_radiation_type MoK\a
_diffrn_radiation_wavelength 0.71073
_diffrn_reflns_av_R_equivalents 0.0780
_diffrn_reflns_av_sigmaI/netI 0.0735
_diffrn_reflns_limit_h_max 16
_diffrn_reflns_limit_h_min -16
_diffrn_reflns_limit_k_max 14
_diffrn_reflns_limit_k_min -14
_diffrn_reflns_limit_l_max 24
_diffrn_reflns_limit_l_min -24
_diffrn_reflns_number 29827
_diffrn_reflns_theta_full 28.30
_diffrn_reflns_theta_max 28.30
_diffrn_reflns_theta_min 1.85
_exptl_absorpt_coefficient_mu 0.075
_exptl_crystal_density_diffrn 1.155
_exptl_crystal_density_method 'not measured'
_exptl_crystal_F_000 960
_exptl_crystal_size_max 0.2
_exptl_crystal_size_mid 0.2
_exptl_crystal_size_min 0.15
_refine_diff_density_max 0.216
_refine_diff_density_min -0.216
_refine_diff_density_rms 0.044
_refine_ls_extinction_method none
_refine_ls_goodness_of_fit_ref 0.894
_refine_ls_hydrogen_treatment mixed
_refine_ls_matrix_type full
_refine_ls_number_parameters 321
_refine_ls_number_reflns 6142
_refine_ls_number_restraints 0
_refine_ls_restrained_S_all 0.894
_refine_ls_R_factor_all 0.1260
_refine_ls_R_factor_gt 0.0557
_refine_ls_shift/su_max 0.011
_refine_ls_shift/su_mean 0.002
_refine_ls_structure_factor_coef Fsqd
_refine_ls_weighting_details 'calc w=1/[\s^2^(Fo^2^)+(0.1000P)^2^+0.0000P] where P=(Fo^2^+2Fc^2^)/3'
_refine_ls_weighting_scheme calc
_refine_ls_wR_factor_gt 0.1297
_refine_ls_wR_factor_ref 0.1640
_reflns_number_gt 3393
_reflns_number_total 6142
_reflns_threshold_expression >2sigma(I)
_cod_data_source_file ol070904qsi20070531_074541.cif
_cod_data_source_block p21n
_cod_original_cell_volume 2533.6(9)
_cod_original_sg_symbol_H-M P2(1)/n
_cod_database_code 1505430

loop_
_symmetry_equiv_pos_as_xyz
'x, y, z'
'-x+1/2, y+1/2, -z+1/2'
'-x, -y, -z'
'x-1/2, -y-1/2, z-1/2'

loop_
_atom_site_label
_atom_site_type_symbol
_atom_site_fract_x
_atom_site_fract_y
_atom_site_fract_z
_atom_site_U_iso_or_equiv
_atom_site_adp_type
_atom_site_occupancy
_atom_site_symmetry_multiplicity
_atom_site_calc_flag
_atom_site_refinement_flags
C1 C -0.24064(16) 0.24535(17) 0.07775(10) 0.0284(4) Uani 1 1 d .
C2 C -0.30571(16) 0.15944(17) 0.11609(10) 0.0285(4) Uani 1 1 d .
H2A H -0.3105 0.0799 0.1015 0.034 Uiso 1 1 calc R
C3 C -0.35652(16) 0.19400(17) 0.17020(10) 0.0283(5) Uani 1 1 d .
C4 C -0.35667(16) 0.31827(18) 0.19232(11) 0.0313(5) Uani 1 1 d .
H4A H -0.3903 0.3376 0.2320 0.038 Uiso 1 1 calc R
C5 C -0.31120(16) 0.40698(17) 0.15897(10) 0.0271(4) Uani 1 1 d .
C6 C -0.25427(16) 0.37631(17) 0.09771(11) 0.0276(4) Uani 1 1 d .
O7 O -0.21597(13) 0.45505(13) 0.06348(8) 0.0426(4) Uani 1 1 d .
C8 C -0.11768(16) 0.2166(2) 0.10067(12) 0.0381(5) Uani 1 1 d .
H8A H -0.0981 0.2240 0.1526 0.057 Uiso 1 1 calc R
H8B H -0.0747 0.2714 0.0774 0.057 Uiso 1 1 calc R
H8C H -0.1036 0.1365 0.0863 0.057 Uiso 1 1 calc R
O9 O -0.41563(12) 0.12508(13) 0.21074(8) 0.0383(4) Uani 1 1 d .
C10 C -0.4291(2) 0.0033(2) 0.18958(13) 0.0444(6) Uani 1 1 d .
H10A H -0.4708 -0.0373 0.2214 0.067 Uiso 1 1 calc R
H10B H -0.3583 -0.0337 0.1927 0.067 Uiso 1 1 calc R
H10C H -0.4674 -0.0014 0.1403 0.067 Uiso 1 1 calc R
C11 C -0.32828(18) 0.53606(18) 0.17609(12) 0.0304(5) Uani 1 1 d .
H11A H -0.3272(18) 0.5463(19) 0.2279(13) 0.043(6) Uiso 1 1 d .
H11B H -0.2682(18) 0.5844(19) 0.1649(11) 0.040(6) Uiso 1 1 d .
C12 C -0.27115(16) 0.23157(18) -0.00588(10) 0.0302(5) Uani 1 1 d .
H12A H -0.2246 0.2841 -0.0290 0.036 Uiso 1 1 calc R
H12B H -0.2557 0.1502 -0.0190 0.036 Uiso 1 1 calc R
C13 C -0.39025(17) 0.25959(19) -0.03568(11) 0.0334(5) Uani 1 1 d .
H13A H -0.4083 0.3374 -0.0180 0.040 Uiso 1 1 calc R
H13B H -0.4368 0.2011 -0.0173 0.040 Uiso 1 1 calc R
C14 C -0.41499(16) 0.25937(18) -0.11844(10) 0.0303(5) Uani 1 1 d .
H14A H -0.3994 0.1806 -0.1359 0.036 Uiso 1 1 calc R
H14B H -0.3662 0.3155 -0.1367 0.036 Uiso 1 1 calc R
C15 C -0.53367(17) 0.29216(18) -0.14974(11) 0.0321(5) Uani 1 1 d .
H15A H -0.5457 0.2796 -0.2021 0.039 Uiso 1 1 calc R
H15B H -0.5828 0.2394 -0.1292 0.039 Uiso 1 1 calc R
C16 C -0.56177(18) 0.42077(18) -0.13422(12) 0.0306(5) Uani 1 1 d .
H16A H -0.5629(16) 0.4336(17) -0.0831(12) 0.032(6) Uiso 1 1 d .
H16B H -0.5007(18) 0.4738(19) -0.1455(11) 0.034(6) Uiso 1 1 d .
C17 C 0.24945(17) 0.25666(18) 0.05681(11) 0.0333(5) Uani 1 1 d .
C18 C 0.17997(16) 0.35532(18) 0.07937(11) 0.0315(5) Uani 1 1 d .
H18A H 0.1668 0.4229 0.0502 0.038 Uiso 1 1 calc R
C19 C 0.13681(15) 0.34813(17) 0.14027(10) 0.0278(4) Uani 1 1 d .
C20 C 0.15089(15) 0.24200(17) 0.18547(10) 0.0293(5) Uani 1 1 d .
H20A H 0.1216 0.2426 0.2284 0.035 Uiso 1 1 calc R
C21 C 0.20351(16) 0.14273(18) 0.16946(10) 0.0296(5) Uani 1 1 d .
C22 C 0.25312(16) 0.14276(19) 0.10251(11) 0.0327(5) Uani 1 1 d .
O23 O 0.29956(14) 0.05386(14) 0.08441(9) 0.0485(4) Uani 1 1 d .
C24 C 0.36962(18) 0.3016(2) 0.06604(14) 0.0488(6) Uani 1 1 d .
H24A H 0.3947 0.3217 0.1162 0.073 Uiso 1 1 calc R
H24B H 0.3732 0.3710 0.0362 0.073 Uiso 1 1 calc R
H24C H 0.4155 0.2399 0.0514 0.073 Uiso 1 1 calc R
O25 O 0.07349(12) 0.43160(12) 0.16739(8) 0.0354(4) Uani 1 1 d .
C26 C 0.0488(2) 0.53734(19) 0.12516(14) 0.0478(6) Uani 1 1 d .
H26A H 0.0050 0.5897 0.1495 0.072 Uiso 1 1 calc R
H26B H 0.0089 0.5167 0.0780 0.072 Uiso 1 1 calc R
H26C H 0.1160 0.5768 0.1195 0.072 Uiso 1 1 calc R
C27 C 0.20858(19) 0.0308(2) 0.21542(13) 0.0366(5) Uani 1 1 d .
H27A H 0.2294(17) 0.0541(18) 0.2681(12) 0.040(6) Uiso 1 1 d .
H27B H 0.2680(19) -0.023(2) 0.2040(12) 0.047(7) Uiso 1 1 d .
C28 C 0.20958(18) 0.2240(2) -0.02443(11) 0.0368(5) Uani 1 1 d .
H28A H 0.2129 0.2948 -0.0540 0.044 Uiso 1 1 calc R
H28B H 0.2593 0.1654 -0.0393 0.044 Uiso 1 1 calc R
C29 C 0.09351(18) 0.1744(2) -0.03922(11) 0.0374(5) Uani 1 1 d .
H29A H 0.0437 0.2343 -0.0257 0.045 Uiso 1 1 calc R
H29B H 0.0898 0.1055 -0.0081 0.045 Uiso 1 1 calc R
C30 C 0.05407(17) 0.13786(18) -0.11776(11) 0.0328(5) Uani 1 1 d .
H30A H 0.1057 0.0811 -0.1323 0.039 Uiso 1 1 calc R
H30B H 0.0532 0.2076 -0.1488 0.039 Uiso 1 1 calc R
C31 C -0.05999(17) 0.08213(19) -0.12961(11) 0.0357(5) Uani 1 1 d .
H31A H -0.0602 0.0165 -0.0956 0.043 Uiso 1 1 calc R
H31B H -0.1121 0.1412 -0.1182 0.043 Uiso 1 1 calc R
C32 C -0.09899(19) 0.0359(2) -0.20632(11) 0.0350(5) Uani 1 1 d .
H32A H -0.0405(16) -0.0179(17) -0.2179(10) 0.023(5) Uiso 1 1 d .
H32B H -0.1015(16) 0.104(2) -0.2397(11) 0.039(6) Uiso 1 1 d .

loop_
_atom_site_aniso_label
_atom_site_aniso_U_11
_atom_site_aniso_U_22
_atom_site_aniso_U_33
_atom_site_aniso_U_23
_atom_site_aniso_U_13
_atom_site_aniso_U_12
C1 0.0276(11) 0.0298(11) 0.0286(11) 0.0001(8) 0.0068(8) 0.0027(8)
C2 0.0323(11) 0.0229(10) 0.0301(11) 0.0010(8) 0.0042(8) 0.0023(8)
C3 0.0298(11) 0.0260(10) 0.0290(11) 0.0051(8) 0.0043(8) -0.0030(8)
C4 0.0338(12) 0.0339(12) 0.0273(11) -0.0023(9) 0.0080(9) 0.0010(9)
C5 0.0280(11) 0.0277(10) 0.0241(10) -0.0015(8) 0.0002(8) 0.0031(8)
C6 0.0255(10) 0.0267(10) 0.0295(11) 0.0037(8) 0.0013(8) -0.0009(8)
O7 0.0537(10) 0.0322(9) 0.0460(9) 0.0041(7) 0.0207(8) -0.0044(7)
C8 0.0272(12) 0.0419(13) 0.0452(13) 0.0021(10) 0.0054(10) 0.0044(10)
O9 0.0483(9) 0.0322(8) 0.0379(8) 0.0037(7) 0.0173(7) -0.0074(7)
C10 0.0528(15) 0.0342(12) 0.0484(14) 0.0013(10) 0.0148(11) -0.0154(11)
C11 0.0339(12) 0.0271(11) 0.0294(12) -0.0049(9) 0.0028(9) -0.0016(9)
C12 0.0296(11) 0.0341(11) 0.0284(11) -0.0019(9) 0.0095(8) 0.0030(9)
C13 0.0327(12) 0.0396(12) 0.0293(11) -0.0006(9) 0.0097(9) 0.0049(9)
C14 0.0352(12) 0.0305(11) 0.0262(11) -0.0044(8) 0.0080(8) 0.0020(9)
C15 0.0389(13) 0.0298(11) 0.0275(11) -0.0049(9) 0.0052(9) 0.0006(9)
C16 0.0359(12) 0.0273(11) 0.0277(12) -0.0030(9) 0.0023(9) 0.0010(9)
C17 0.0318(12) 0.0364(12) 0.0346(12) -0.0016(9) 0.0144(9) -0.0052(9)
C18 0.0314(11) 0.0290(11) 0.0336(11) -0.0007(9) 0.0039(9) -0.0046(9)
C19 0.0254(11) 0.0285(11) 0.0291(11) -0.0062(8) 0.0037(8) -0.0021(8)
C20 0.0280(11) 0.0365(12) 0.0236(10) -0.0028(8) 0.0051(8) -0.0035(9)
C21 0.0252(11) 0.0339(11) 0.0281(11) -0.0025(9) 0.0001(8) -0.0007(9)
C22 0.0269(11) 0.0367(12) 0.0350(12) -0.0064(9) 0.0062(9) -0.0018(9)
O23 0.0531(10) 0.0409(10) 0.0552(10) -0.0054(8) 0.0199(8) 0.0124(8)
C24 0.0367(14) 0.0568(16) 0.0569(16) -0.0083(12) 0.0192(11) -0.0117(11)
O25 0.0387(9) 0.0318(8) 0.0367(8) -0.0055(6) 0.0094(6) 0.0053(6)
C26 0.0525(16) 0.0324(12) 0.0583(16) 0.0010(11) 0.0086(12) 0.0089(11)
C27 0.0391(13) 0.0381(13) 0.0305(12) 0.0025(10) -0.0003(10) 0.0045(10)
C28 0.0412(13) 0.0400(12) 0.0331(12) -0.0013(9) 0.0172(10) -0.0045(10)
C29 0.0467(14) 0.0408(13) 0.0272(11) -0.0020(9) 0.0132(9) -0.0079(10)
C30 0.0433(13) 0.0283(11) 0.0289(11) 0.0018(9) 0.0125(9) -0.0002(9)
C31 0.0423(13) 0.0360(12) 0.0308(11) 0.0007(9) 0.0122(9) 0.0025(10)
C32 0.0475(14) 0.0306(12) 0.0269(11) 0.0054(9) 0.0066(10) 0.0041(10)

loop_
_atom_type_symbol
_atom_type_description
_atom_type_scat_dispersion_real
_atom_type_scat_dispersion_imag
_atom_type_scat_source
C C 0.0033 0.0016 'International Tables Vol C Tables 4.2.6.8 and 6.1.1.4'
H H 0.0000 0.0000 'International Tables Vol C Tables 4.2.6.8 and 6.1.1.4'
O O 0.0106 0.0060 'International Tables Vol C Tables 4.2.6.8 and 6.1.1.4'

loop_
_geom_angle_atom_site_label_1
_geom_angle_atom_site_label_2
_geom_angle_atom_site_label_3
_geom_angle
_geom_angle_site_symmetry_3
C2 C1 C6 114.17(16) .
C2 C1 C8 108.24(16) .
C6 C1 C8 106.04(16) .
C2 C1 C12 110.63(16) .
C6 C1 C12 108.76(16) .
C8 C1 C12 108.79(16) .
C3 C2 C1 121.85(18) .
C2 C3 O9 127.83(18) .
C2 C3 C4 121.14(18) .
O9 C3 C4 111.02(16) .
C5 C4 C3 123.97(18) .
C4 C5 C6 118.25(18) .
C4 C5 C11 122.03(18) .
C6 C5 C11 119.29(17) .
O7 C6 C5 120.45(18) .
O7 C6 C1 119.76(17) .
C5 C6 C1 119.77(16) .
C3 O9 C10 115.91(16) .
C5 C11 C16 109.92(16) 3_465
C13 C12 C1 114.03(15) .
C12 C13 C14 112.98(16) .
C13 C14 C15 113.88(16) .
C16 C15 C14 112.93(17) .
C15 C16 C11 114.50(17) 3_465
C18 C17 C22 115.14(16) .
C18 C17 C24 108.09(17) .
C22 C17 C24 105.66(18) .
C18 C17 C28 109.98(17) .
C22 C17 C28 108.64(17) .
C24 C17 C28 109.13(16) .
C19 C18 C17 121.38(19) .
C18 C19 O25 127.29(19) .
C18 C19 C20 121.09(18) .
O25 C19 C20 111.59(16) .
C21 C20 C19 124.42(18) .
C20 C21 C22 117.99(18) .
C20 C21 C27 122.43(18) .
C22 C21 C27 119.52(18) .
O23 C22 C21 120.70(19) .
O23 C22 C17 119.88(18) .
C21 C22 C17 119.39(17) .
C19 O25 C26 116.61(16) .
C21 C27 C32 112.90(18) 3
C29 C28 C17 113.56(16) .
C28 C29 C30 114.57(16) .
C29 C30 C31 113.07(16) .
C32 C31 C30 114.68(17) .
C31 C32 C27 114.04(18) 3

loop_
_geom_bond_atom_site_label_1
_geom_bond_atom_site_label_2
_geom_bond_distance
_geom_bond_site_symmetry_2
C1 C2 1.506(3) .
C1 C6 1.529(3) .
C1 C8 1.540(3) .
C1 C12 1.546(3) .
C2 C3 1.328(3) .
C3 O9 1.370(2) .
C3 C4 1.451(3) .
C4 C5 1.342(3) .
C5 C6 1.474(3) .
C5 C11 1.503(3) .
C6 O7 1.227(2) .
O9 C10 1.422(3) .
C11 C16 1.527(3) 3_465
C12 C13 1.515(3) .
C13 C14 1.518(3) .
C14 C15 1.528(3) .
C15 C16 1.520(3) .
C16 C11 1.527(3) 3_465
C17 C18 1.500(3) .
C17 C22 1.529(3) .
C17 C24 1.548(3) .
C17 C28 1.553(3) .
C18 C19 1.331(3) .
C19 O25 1.367(2) .
C19 C20 1.450(3) .
C20 C21 1.345(3) .
C21 C22 1.475(3) .
C21 C27 1.513(3) .
C22 O23 1.223(2) .
O25 C26 1.426(3) .
C27 C32 1.529(3) 3
C28 C29 1.518(3) .
C29 C30 1.517(3) .
C30 C31 1.522(3) .
C31 C32 1.519(3) .
C32 C27 1.529(3) 3
